data_4128745
loop_
_publ_author_name
'Chandgude, Ajay L.'
'Ren, Xinkun'
'Fasan, Rudi'

_publ_section_title
;
 Stereodivergent Intramolecular Cyclopropanation Enabled by Engineered
 Carbene Transferases.
;
_journal_issue 23
_journal_name_full 'Journal of the American Chemical Society'
_journal_page_first 9145
_journal_page_last 9150
_journal_paper_doi 10.1021/jacs.9b02700
_journal_volume 141
_journal_year 2019
_chemical_absolute_configuration ad
_chemical_formula_moiety 'C11 H9 Br O2'
_chemical_formula_sum 'C11 H9 Br O2'
_chemical_formula_weight 253.09
_space_group_crystal_system monoclinic
_space_group_IT_number 4
_space_group_name_Hall 'P 2yb'
_space_group_name_H-M_alt 'P 1 21 1'
_atom_sites_solution_hydrogens geom
_atom_sites_solution_primary dual
_atom_sites_solution_secondary difmap
_audit_creation_date 2018-12-09
_audit_creation_method
;
Olex2 1.2-ac3
(compiled 2017.08.10 svn.r3458 for OlexSys, GUI svn.r5381)
;
_cell_angle_alpha 90
_cell_angle_beta 97.545(2)
_cell_angle_gamma 90
_cell_formula_units_Z 2
_cell_length_a 5.61190(10)
_cell_length_b 9.6719(2)
_cell_length_c 8.9813(2)
_cell_measurement_reflns_used 9494
_cell_measurement_temperature 100.00(10)
_cell_measurement_theta_max 76.0800
_cell_measurement_theta_min 4.9790
_cell_volume 483.264(17)
_computing_cell_refinement 'CrysAlisPro 1.171.39.46 (Rigaku OD, 2018)'
_computing_data_collection 'CrysAlisPro 1.171.39.46 (Rigaku OD, 2018)'
_computing_data_reduction 'CrysAlisPro 1.171.39.46 (Rigaku OD, 2018)'
_computing_molecular_graphics 'Olex2 (Dolomanov et al., 2009)'
_computing_publication_material 'Olex2 (Dolomanov et al., 2009)'
_computing_structure_refinement 'ShelXL (Sheldrick, 2015b)'
_computing_structure_solution 'ShelXT (Sheldrick, 2015a)'
_diffrn_ambient_environment N~2~
_diffrn_ambient_temperature 100.00(10)
_diffrn_detector 'CCD plate'
_diffrn_detector_type HyPix
_diffrn_measured_fraction_theta_full 1.000
_diffrn_measured_fraction_theta_max 0.997
_diffrn_measurement_details
;
List of Runs (angles in degrees, time in seconds):

  # Type    Start    End  Width  t~exp~   \w     \q     \k     \f   Frames
--------------------------------------------------------------------------
  1  \w     42.00 121.00   0.50    0.05    --   49.12  38.00 -30.00  158
  2  \w     98.00 178.00   0.50    0.06    --  105.75  89.00 -31.00  160
  3  \w    134.00 160.00   0.50    0.06    --  105.75  61.00 -90.00   52
  4  \w    114.00 140.00   0.50    0.06    --  105.75  77.00   0.00   52
  5  \w    137.00 166.00   0.50    0.06    --  105.75  77.00  30.00   58
  6  \w    127.00 152.00   0.50    0.06    --  105.75  61.00  30.00   50
  7  \w     95.00 135.00   0.50    0.06    --  105.75  61.00  90.00   80
  8  \w    130.00 177.00   0.50    0.06    --  105.75  61.00 120.00   94
  9  \w    141.00 177.00   0.50    0.06    --  105.75  61.00 150.00   72
 10  \w     98.00 171.00   0.50    0.06    --  105.75  61.00  60.00  146
 11  \w     88.00 128.00   0.50    0.06    --  105.75  77.00 150.00   80
 12  \w     85.00 119.00   0.50    0.06    --  105.75  77.00 120.00   68
 13  \w     93.00 134.00   0.50    0.06    --  105.75  61.00 150.00   82
 14  \w     92.00 123.00   0.50    0.06    --  105.75  61.00 120.00   62
 15  \w     86.00 115.00   0.50    0.06    --  105.75  77.00  60.00   58
 16  \w     97.00 124.00   0.50    0.06    --  105.75  61.00  30.00   54
 17  \w     93.00 142.00   0.50    0.06    --  105.75  61.00   0.00   98
 18  \w     86.00 177.00   0.50    0.06    --  105.75  77.00 -60.00  182
 19  \w     96.00 121.00   0.50    0.06    --  105.75  61.00 -90.00   50
 20  \w     93.00 152.00   0.50    0.06    --  105.75  61.00 -60.00  118
 21  \w     97.00 164.00   0.50    0.06    --  105.75  61.00-150.00  134
 22  \w     94.00 122.00   0.50    0.06    --  105.75  61.00-180.00   56
 23  \w     85.00 171.00   0.50    0.06    --  105.75  77.00-120.00  172
 24  \w     89.00 128.00   0.50    0.06    --  105.75  77.00 -90.00   78
 25  \w     89.00 147.00   0.50    0.06    --  105.75  77.00-150.00  116
 26  \w     86.00 125.00   0.50    0.06    --  105.75  77.00-180.00   78
 27  \w     42.00 121.00   0.50    0.05    --   49.12  38.00 -60.00  158
 28  \w     85.00 112.00   0.50    0.06    --  105.75  77.00   0.00   54
 29  \w     87.00 122.00   0.50    0.06    --  105.75  77.00  30.00   70
 30  \w     29.00 120.00   0.50    0.05    --   49.12  77.00  30.00  182
 31  \w     37.00 120.00   0.50    0.05    --   49.12  57.00  90.00  166
 32  \w     37.00 120.00   0.50    0.05    --   49.12  57.00   0.00  166
 33  \w     37.00 120.00   0.50    0.05    --   49.12  57.00 120.00  166
 34  \w     37.00 120.00   0.50    0.05    --   49.12  57.00  30.00  166
 35  \w     37.00  82.00   0.50    0.06    --  105.75 -15.00-120.00   90
 36  \w     83.00 125.00   0.50    0.06    --  105.75 -77.00-120.00   84
 37  \w     80.00 116.00   0.50    0.06    --  105.75-125.00-120.00   72
 38  \w     58.00 116.00   0.50    0.06    --  105.75-125.00-180.00  116
 39  \w     34.00 132.00   0.50    0.06    --  105.75 -89.00-146.00  196
 40  \w     58.00 119.00   0.50    0.06    --  105.75 -61.00   0.00  122
 41  \w     79.00 105.00   0.50    0.06    --  105.75-125.00  30.00   52
 42  \w     87.00 116.00   0.50    0.06    --  105.75-125.00  90.00   58
 43  \w     59.00  88.00   0.50    0.06    --  105.75 -94.00 120.00   58
 44  \w     57.00  88.00   0.50    0.06    --  105.75 -45.00 120.00   62
 45  \w     35.00  71.00   0.50    0.06    --  105.75 -30.00  30.00   72
 46  \w     35.00  89.00   0.50    0.06    --  105.75 -45.00  90.00  108
 47  \w     37.00 112.00   0.50    0.06    --  105.75-125.00  60.00  150
 48  \w     36.00  68.00   0.50    0.06    --  105.75 -45.00 -60.00   64
 49  \w     36.00  71.00   0.50    0.06    --  105.75 -77.00-120.00   70
 50  \w     35.00  84.00   0.50    0.06    --  105.75 -45.00-180.00   98
 51  \w     31.00  95.00   0.50    0.05    --   49.12-125.00-150.00  128
 52  \w     36.00  85.00   0.50    0.06    --  105.75 -45.00-120.00   98
 53  \w     42.00 122.00   0.50    0.05    --   49.12  19.00-150.00  160
 54  \w     29.00 120.00   0.50    0.05    --   49.12  77.00-120.00  182
 55  \w     37.00 120.00   0.50    0.05    --   49.12  57.00-150.00  166
 56  \w     29.00 120.00   0.50    0.05    --   49.12  77.00 -90.00  182
 57  \w     29.00 120.00   0.50    0.05    --   49.12  77.00  90.00  182
 58  \w     29.00 120.00   0.50    0.05    --   49.12  77.00 120.00  182
 59  \w     29.00 120.00   0.50    0.05    --   49.12  77.00 -30.00  182
 60  \w    -22.00  75.00   0.50    0.05    --   49.12 -89.00-146.00  194
 61  \w     38.00  82.00   0.50    0.06    --  105.75-125.00  90.00   88
 62  \w    -75.00  23.00   0.50    0.05    --  -49.12  89.00 -31.00  196
 63  \w    -98.00 -63.00   0.50    0.06    --  -84.25 -77.00  -1.58   70
 64  \w    -93.00 -63.00   0.50    0.06    --  -84.25 -81.00 -45.36   60
 65  \w    -91.00 -65.00   0.50    0.06    --  -84.25 -79.00 -29.60   52
 66  \w   -101.00 -68.00   0.50    0.06    --  -84.25 -65.00 -29.16   66
 67  \w   -120.00 -28.00   0.50    0.05    --  -49.12 -77.00-120.00  184
 68  \w    -91.00 -65.00   0.50    0.06    --  -84.25 -77.00-180.00   52
 69  \w    -99.00 -66.00   0.50    0.06    --  -84.25 -73.00-141.91   66
 70  \w   -120.00 -36.00   0.50    0.05    --  -49.12 -57.00-120.00  168
 71  \w   -110.00 -12.00   0.50    0.06    --  -84.25  89.00 -31.00  196
 72  \w   -103.00 -73.00   0.50    0.06    --  -84.25 -59.00 174.60   60
 73  \w   -121.00 -42.00   0.50    0.05    --  -49.12 -19.00 150.00  158
 74  \w   -120.00 -28.00   0.50    0.05    --  -49.12 -77.00 120.00  184
 75  \w   -156.00 -76.00   0.50    0.06    --  -84.25 -89.00-146.00  160
 76  \w   -156.00 -63.00   0.50    0.06    --  -84.25 -77.00-120.00  186
 77  \w   -156.00 -63.00   0.50    0.06    --  -84.25 -77.00-150.00  186
 78  \w   -156.00 -61.00   0.50    0.06    --  -84.25 -83.00 -99.80  190
 79  \w   -156.00 -63.00   0.50    0.06    --  -84.25 -77.00  30.00  186
 80  \w   -156.00 -63.00   0.50    0.06    --  -84.25 -77.00 150.00  186
 81  \w   -156.00 -68.00   0.50    0.06    --  -84.25 -65.00 114.21  176
 82  \w   -156.00 -61.00   0.50    0.06    --  -84.25 -83.00  56.45  190
 83  \w   -156.00 -63.00   0.50    0.06    --  -84.25 -77.00  90.00  186
 84  \w   -156.00 -63.00   0.50    0.06    --  -84.25 -77.00 -60.00  186
 85  \w   -156.00 -63.00   0.50    0.06    --  -84.25 -79.00 -80.22  186
 86  \w   -156.00 -64.00   0.50    0.06    --  -84.25 -75.00  96.55  184
 87  \w   -156.00 -65.00   0.50    0.06    --  -84.25 -74.00  48.98  182
;
_diffrn_measurement_device 'four-circle diffractometer'
_diffrn_measurement_device_type 'XtaLAB Synergy, Dualflex, HyPix'
_diffrn_measurement_method '\w scans'
_diffrn_orient_matrix_type 'CrysAlisPro convention (1999,Acta A55,543-557)'
_diffrn_orient_matrix_UB_11 -0.0481129000
_diffrn_orient_matrix_UB_12 -0.0041427000
_diffrn_orient_matrix_UB_13 -0.1728551000
_diffrn_orient_matrix_UB_21 -0.1145651000
_diffrn_orient_matrix_UB_22 0.1448170000
_diffrn_orient_matrix_UB_23 -0.0009528000
_diffrn_orient_matrix_UB_31 0.2474581000
_diffrn_orient_matrix_UB_32 0.0661148000
_diffrn_orient_matrix_UB_33 -0.0086234000
_diffrn_radiation_monochromator mirror
_diffrn_radiation_probe x-ray
_diffrn_radiation_type CuK\a
_diffrn_radiation_wavelength 1.54184
_diffrn_reflns_av_R_equivalents 0.0941
_diffrn_reflns_av_unetI/netI 0.0362
_diffrn_reflns_Laue_measured_fraction_full 1.000
_diffrn_reflns_Laue_measured_fraction_max 0.997
_diffrn_reflns_limit_h_max 7
_diffrn_reflns_limit_h_min -6
_diffrn_reflns_limit_k_max 12
_diffrn_reflns_limit_k_min -12
_diffrn_reflns_limit_l_max 11
_diffrn_reflns_limit_l_min -11
_diffrn_reflns_number 19153
_diffrn_reflns_point_group_measured_fraction_full 0.998
_diffrn_reflns_point_group_measured_fraction_max 0.987
_diffrn_reflns_theta_full 74.504
_diffrn_reflns_theta_max 77.000
_diffrn_reflns_theta_min 4.967
_diffrn_source 'micro-focus sealed X-ray tube'
_diffrn_source_type 'PhotonJet (Cu) X-ray Source'
_exptl_absorpt_coefficient_mu 5.547
_exptl_absorpt_correction_T_max 1.00000
_exptl_absorpt_correction_T_min 0.46972
_exptl_absorpt_correction_type multi-scan
_exptl_absorpt_process_details
;
CrysAlisPro 1.171.39.46 (Rigaku Oxford Diffraction, 2018)
Empirical absorption correction using spherical harmonics,
 implemented in SCALE3 ABSPACK scaling algorithm.
;
_exptl_crystal_colour colourless
_exptl_crystal_colour_primary colourless
_exptl_crystal_density_diffrn 1.739
_exptl_crystal_description plate
_exptl_crystal_F_000 252
_exptl_crystal_size_max 0.334
_exptl_crystal_size_mid 0.194
_exptl_crystal_size_min 0.026
_refine_diff_density_max 1.194
_refine_diff_density_min -0.917
_refine_diff_density_rms 0.113
_refine_ls_abs_structure_details
;
 Flack x determined using 889 quotients [(I+)-(I-)]/[(I+)+(I-)]
 (Parsons, Flack and Wagner, Acta Cryst. B69 (2013) 249-259).
;
_refine_ls_abs_structure_Flack -0.06(2)
_refine_ls_extinction_method none
_refine_ls_goodness_of_fit_ref 1.126
_refine_ls_hydrogen_treatment constr
_refine_ls_matrix_type full
_refine_ls_number_parameters 127
_refine_ls_number_reflns 2023
_refine_ls_number_restraints 1
_refine_ls_restrained_S_all 1.126
_refine_ls_R_factor_all 0.0412
_refine_ls_R_factor_gt 0.0405
_refine_ls_shift/su_max 0.000
_refine_ls_shift/su_mean 0.000
_refine_ls_structure_factor_coef Fsqd
_refine_ls_weighting_details 'w=1/[\s^2^(Fo^2^)+(0.0693P)^2^+0.4286P] where P=(Fo^2^+2Fc^2^)/3'
_refine_ls_weighting_scheme calc
_refine_ls_wR_factor_gt 0.1097
_refine_ls_wR_factor_ref 0.1105
_reflns_Friedel_coverage 0.865
_reflns_Friedel_fraction_full 0.997
_reflns_Friedel_fraction_max 0.975
_reflns_number_gt 1978
_reflns_number_total 2023
_reflns_threshold_expression 'I > 2\s(I)'
_cod_data_source_file ja9b02700_si_004.cif
_cod_data_source_block fasac09
_cod_database_code 4128745
_shelx_shelxl_version_number 2018/3
_shelx_space_group_comment
;
The symmetry employed for this shelxl refinement is uniquely defined
by the following loop, which should always be used as a source of
symmetry information in preference to the above space-group names.
They are only intended as comments.
;
_shelx_estimated_absorpt_t_max 0.869
_shelx_estimated_absorpt_t_min 0.259
_reflns_odcompleteness_completeness 100.00
_reflns_odcompleteness_iscentric 1
_reflns_odcompleteness_theta 74.33
_olex2_refinement_description
;
1. Fixed Uiso
 At 1.2 times of:
  All C(H) groups, All C(H,H) groups
2.a Ternary CH refined with riding coordinates:
 C1(H1), C2(H2), C3(H3)
2.b Secondary CH2 refined with riding coordinates:
 C4(H4A,H4B)
2.c Aromatic/amide H refined with riding coordinates:
 C7(H7), C8(H8), C10(H10), C11(H11)
;
_olex2_submission_original_sample_id fasac09
_olex2_submission_special_instructions 'No special instructions were received'
_oxdiff_exptl_absorpt_empirical_details
;
Empirical correction (ABSPACK) includes:
- Absorption correction using spherical harmonics
- Frame scaling
;
_oxdiff_exptl_absorpt_empirical_full_max 1.753
_oxdiff_exptl_absorpt_empirical_full_min 0.541

loop_
_space_group_symop_operation_xyz
'x, y, z'
'-x, y+1/2, -z'

loop_
_atom_site_label
_atom_site_type_symbol
_atom_site_fract_x
_atom_site_fract_y
_atom_site_fract_z
_atom_site_U_iso_or_equiv
_atom_site_adp_type
_atom_site_occupancy
_atom_site_site_symmetry_order
_atom_site_calc_flag
_atom_site_refinement_flags_posn
Br1 Br 0.86030(10) 0.35334(9) -0.13625(6) 0.0280(2) Uani 1 1 d .
O1 O 0.1408(8) 0.6307(6) 0.6533(5) 0.0282(11) Uani 1 1 d .
O2 O 0.0216(9) 0.8004(5) 0.4918(6) 0.0308(10) Uani 1 1 d .
C1 C 0.3711(11) 0.5216(6) 0.4118(8) 0.0229(12) Uani 1 1 d .
H1 H 0.211510 0.475949 0.413423 0.027 Uiso 1 1 calc R
C2 C 0.3837(12) 0.6715(6) 0.4675(7) 0.0234(12) Uani 1 1 d .
H2 H 0.482523 0.741931 0.421758 0.028 Uiso 1 1 calc R
C3 C 0.5003(12) 0.5578(7) 0.5640(7) 0.0238(13) Uani 1 1 d .
H3 H 0.679491 0.551338 0.583924 0.029 Uiso 1 1 calc R
C4 C 0.3505(12) 0.5415(7) 0.6921(8) 0.0266(13) Uani 1 1 d .
H4A H 0.300390 0.444080 0.701302 0.032 Uiso 1 1 calc R
H4B H 0.443006 0.570825 0.788422 0.032 Uiso 1 1 calc R
C5 C 0.1662(12) 0.7124(7) 0.5340(7) 0.0247(13) Uani 1 1 d .
C6 C 0.4976(11) 0.4812(6) 0.2837(7) 0.0207(12) Uani 1 1 d .
C7 C 0.7055(12) 0.5491(7) 0.2500(8) 0.0275(13) Uani 1 1 d .
H7 H 0.771446 0.622914 0.312034 0.033 Uiso 1 1 calc R
C8 C 0.8148(12) 0.5096(7) 0.1275(7) 0.0238(13) Uani 1 1 d .
H8 H 0.955609 0.555375 0.105249 0.029 Uiso 1 1 calc R
C9 C 0.7154(12) 0.4014(7) 0.0370(7) 0.0241(13) Uani 1 1 d .
C10 C 0.5133(12) 0.3340(7) 0.0667(7) 0.0267(14) Uani 1 1 d .
H10 H 0.448819 0.260282 0.004015 0.032 Uiso 1 1 calc R
C11 C 0.4024(11) 0.3742(7) 0.1899(7) 0.0238(14) Uani 1 1 d .
H11 H 0.260473 0.328284 0.210190 0.029 Uiso 1 1 calc R

loop_
_atom_site_aniso_label
_atom_site_aniso_U_11
_atom_site_aniso_U_22
_atom_site_aniso_U_33
_atom_site_aniso_U_23
_atom_site_aniso_U_13
_atom_site_aniso_U_12
Br1 0.0271(3) 0.0300(3) 0.0276(3) -0.0021(3) 0.0062(2) 0.0046(3)
O1 0.024(3) 0.030(3) 0.031(2) 0.0019(19) 0.008(2) 0.0024(18)
O2 0.026(2) 0.027(2) 0.038(3) -0.002(2) 0.0019(19) 0.0074(19)
C1 0.017(3) 0.020(3) 0.032(3) 0.002(3) 0.005(2) 0.000(2)
C2 0.024(3) 0.017(3) 0.030(3) 0.002(2) 0.005(3) 0.002(2)
C3 0.019(3) 0.024(3) 0.027(3) 0.002(3) 0.002(2) 0.001(3)
C4 0.024(3) 0.023(3) 0.033(3) 0.004(3) 0.005(3) 0.001(3)
C5 0.024(3) 0.023(3) 0.026(3) -0.006(2) 0.002(2) -0.001(2)
C6 0.021(3) 0.018(3) 0.024(3) 0.003(2) 0.006(2) 0.002(2)
C7 0.026(3) 0.024(3) 0.033(3) 0.000(3) 0.007(3) -0.006(3)
C8 0.020(3) 0.025(3) 0.027(3) -0.001(3) 0.004(2) -0.002(2)
C9 0.025(3) 0.020(3) 0.028(3) 0.002(2) 0.004(3) 0.005(2)
C10 0.026(3) 0.023(4) 0.030(3) -0.002(3) -0.002(2) -0.004(3)
C11 0.020(3) 0.022(4) 0.029(3) 0.002(3) 0.000(2) -0.002(2)

loop_
_atom_type_symbol
_atom_type_description
_atom_type_scat_dispersion_real
_atom_type_scat_dispersion_imag
_atom_type_scat_source
C C 0.0181 0.0091 'International Tables Vol C Tables 4.2.6.8 and 6.1.1.4'
H H 0.0000 0.0000 'International Tables Vol C Tables 4.2.6.8 and 6.1.1.4'
Br Br -0.6763 1.2805 'International Tables Vol C Tables 4.2.6.8 and 6.1.1.4'
O O 0.0492 0.0322 'International Tables Vol C Tables 4.2.6.8 and 6.1.1.4'

loop_
_geom_angle_atom_site_label_1
_geom_angle_atom_site_label_2
_geom_angle_atom_site_label_3
_geom_angle
C5 O1 C4 111.6(5)
C2 C1 H1 114.6
C3 C1 H1 114.6
C3 C1 C2 59.1(4)
C6 C1 H1 114.6
C6 C1 C2 119.8(5)
C6 C1 C3 123.0(6)
C1 C2 H2 121.0
C3 C2 C1 59.4(4)
C3 C2 H2 121.0
C5 C2 C1 112.3(5)
C5 C2 H2 121.0
C5 C2 C3 106.5(6)
C1 C3 H3 120.1
C1 C3 C4 114.6(6)
C2 C3 C1 61.5(4)
C2 C3 H3 120.1
C2 C3 C4 105.7(6)
C4 C3 H3 120.1
O1 C4 C3 105.4(5)
O1 C4 H4A 110.7
O1 C4 H4B 110.7
C3 C4 H4A 110.7
C3 C4 H4B 110.7
H4A C4 H4B 108.8
O1 C5 C2 109.9(5)
O2 C5 O1 121.7(6)
O2 C5 C2 128.3(6)
C7 C6 C1 122.7(6)
C11 C6 C1 118.7(6)
C11 C6 C7 118.7(6)
C6 C7 H7 119.7
C8 C7 C6 120.6(6)
C8 C7 H7 119.7
C7 C8 H8 120.4
C7 C8 C9 119.1(6)
C9 C8 H8 120.4
C8 C9 Br1 118.6(5)
C10 C9 Br1 119.8(5)
C10 C9 C8 121.5(6)
C9 C10 H10 120.3
C9 C10 C11 119.4(6)
C11 C10 H10 120.3
C6 C11 H11 119.7
C10 C11 C6 120.7(6)
C10 C11 H11 119.7

loop_
_geom_bond_atom_site_label_1
_geom_bond_atom_site_label_2
_geom_bond_distance
Br1 C9 1.905(7)
O1 C4 1.464(8)
O1 C5 1.354(8)
O2 C5 1.202(8)
C1 H1 1.0000
C1 C2 1.533(9)
C1 C3 1.502(9)
C1 C6 1.482(9)
C2 H2 1.0000
C2 C3 1.497(8)
C2 C5 1.481(9)
C3 H3 1.0000
C3 C4 1.519(9)
C4 H4A 0.9900
C4 H4B 0.9900
C6 C7 1.406(9)
C6 C11 1.396(9)
C7 H7 0.9500
C7 C8 1.382(9)
C8 H8 0.9500
C8 C9 1.395(9)
C9 C10 1.365(9)
C10 H10 0.9500
C10 C11 1.394(9)
C11 H11 0.9500

loop_
_geom_torsion_atom_site_label_1
_geom_torsion_atom_site_label_2
_geom_torsion_atom_site_label_3
_geom_torsion_atom_site_label_4
_geom_torsion
Br1 C9 C10 C11 -177.1(5)
C1 C2 C3 C4 -109.8(6)
C1 C2 C5 O1 60.5(7)
C1 C2 C5 O2 -117.1(7)
C1 C3 C4 O1 -57.8(7)
C1 C6 C7 C8 -178.7(6)
C1 C6 C11 C10 179.1(6)
C2 C1 C3 C4 95.2(7)
C2 C1 C6 C7 28.2(9)
C2 C1 C6 C11 -149.8(6)
C2 C3 C4 O1 7.6(7)
C3 C1 C2 C5 -96.5(6)
C3 C1 C6 C7 -42.3(9)
C3 C1 C6 C11 139.8(6)
C3 C2 C5 O1 -2.7(7)
C3 C2 C5 O2 179.7(6)
C4 O1 C5 O2 -174.3(6)
C4 O1 C5 C2 7.9(7)
C5 O1 C4 C3 -9.8(7)
C5 C2 C3 C1 106.5(5)
C5 C2 C3 C4 -3.3(6)
C6 C1 C2 C3 -112.9(7)
C6 C1 C2 C5 150.6(6)
C6 C1 C3 C2 107.5(7)
C6 C1 C3 C4 -157.3(6)
C6 C7 C8 C9 0.3(10)
C7 C6 C11 C10 1.0(9)
C7 C8 C9 Br1 177.4(5)
C7 C8 C9 C10 0.0(10)
C8 C9 C10 C11 0.3(10)
C9 C10 C11 C6 -0.8(9)
C11 C6 C7 C8 -0.8(9)
